data_4109361
loop_
_publ_author_name
'Jenkins Y. K. Tsang'
'Miriam S. A. Buschhaus'
'Peter Legzdins'

_publ_section_title
;
 Selective Activation and Functionalization of Linear Alkanes Initiated
 under Ambient Conditions by a Tungsten Allyl Nitrosyl Complex
;
_journal_name_full 'Journal of the American Chemical Society'
_journal_page_first 5372
_journal_page_last 5373
_journal_paper_doi 10.1021/ja0713633
_journal_volume 129
_journal_year 2007
_chemical_formula_moiety 'C19 H33 N O W'
_chemical_formula_sum 'C19 H33 N O W'
_chemical_formula_weight 475.31
_chemical_name_systematic
;
 ?
;
_space_group_IT_number 14
_symmetry_cell_setting monoclinic
_symmetry_space_group_name_Hall '-P 2ybc'
_symmetry_space_group_name_H-M 'P 1 21/c 1'
_atom_sites_solution_hydrogens geom
_atom_sites_solution_primary direct
_atom_sites_solution_secondary difmap
_audit_creation_method SHELXL-97
_cell_angle_alpha 90.00
_cell_angle_beta 105.1030(10)
_cell_angle_gamma 90.00
_cell_formula_units_Z 4
_cell_length_a 9.0412(2)
_cell_length_b 14.2430(3)
_cell_length_c 15.6092(4)
_cell_measurement_temperature 173(2)
_cell_measurement_theta_max 27.9
_cell_measurement_theta_min 2.0
_cell_volume 1940.63(8)
_computing_data_collection Apex2
_computing_structure_refinement 'SHELXL-97 (Sheldrick, 1997)'
_computing_structure_solution SIR-92
_diffrn_ambient_temperature 173(2)
_diffrn_measured_fraction_theta_full 0.991
_diffrn_measured_fraction_theta_max 0.991
_diffrn_radiation_monochromator graphite
_diffrn_radiation_source 'fine-focus sealed tube'
_diffrn_radiation_type MoK\a
_diffrn_radiation_wavelength 0.71073
_diffrn_reflns_av_R_equivalents 0.0283
_diffrn_reflns_av_sigmaI/netI 0.0196
_diffrn_reflns_limit_h_max 11
_diffrn_reflns_limit_h_min -11
_diffrn_reflns_limit_k_max 16
_diffrn_reflns_limit_k_min -18
_diffrn_reflns_limit_l_max 20
_diffrn_reflns_limit_l_min -20
_diffrn_reflns_number 29663
_diffrn_reflns_theta_full 27.93
_diffrn_reflns_theta_max 27.93
_diffrn_reflns_theta_min 1.97
_exptl_absorpt_coefficient_mu 5.955
_exptl_absorpt_correction_T_max 0.3039
_exptl_absorpt_correction_T_min 0.2019
_exptl_absorpt_correction_type multi-scan
_exptl_crystal_colour yellow
_exptl_crystal_density_diffrn 1.627
_exptl_crystal_description prism
_exptl_crystal_F_000 944
_exptl_crystal_size_max 0.45
_exptl_crystal_size_mid 0.3
_exptl_crystal_size_min 0.2
_refine_diff_density_max 1.185
_refine_diff_density_min -0.806
_refine_diff_density_rms 0.109
_refine_ls_extinction_method none
_refine_ls_goodness_of_fit_ref 1.080
_refine_ls_hydrogen_treatment mixed
_refine_ls_matrix_type full
_refine_ls_number_parameters 232
_refine_ls_number_reflns 4599
_refine_ls_number_restraints 0
_refine_ls_restrained_S_all 1.080
_refine_ls_R_factor_all 0.0222
_refine_ls_R_factor_gt 0.0178
_refine_ls_shift/su_max 0.002
_refine_ls_shift/su_mean 0.000
_refine_ls_structure_factor_coef Fsqd
_refine_ls_weighting_details 'calc w=1/[\s^2^(Fo^2^)+(0.0163P)^2^+2.2785P] where P=(Fo^2^+2Fc^2^)/3'
_refine_ls_weighting_scheme calc
_refine_ls_wR_factor_gt 0.0411
_refine_ls_wR_factor_ref 0.0423
_reflns_number_gt 4126
_reflns_number_total 4599
_reflns_threshold_expression >2sigma(I)
_cod_data_source_file ja0713633si20070226_053821.cif
_cod_data_source_block pl318
_cod_database_code 4109361

loop_
_symmetry_equiv_pos_as_xyz
'x, y, z'
'-x, y+1/2, -z+1/2'
'-x, -y, -z'
'x, -y-1/2, z-1/2'

loop_
_atom_site_label
_atom_site_type_symbol
_atom_site_fract_x
_atom_site_fract_y
_atom_site_fract_z
_atom_site_U_iso_or_equiv
_atom_site_adp_type
_atom_site_occupancy
_atom_site_symmetry_multiplicity
_atom_site_calc_flag
_atom_site_refinement_flags
W1 W 0.912080(11) 0.132877(7) 0.743837(6) 0.01766(4) Uani 1 1 d .
C11 C 0.7749(3) 0.13839(19) 0.85178(18) 0.0234(5) Uani 1 1 d .
C2 C 1.0051(4) 0.1487(2) 0.61763(18) 0.0314(7) Uani 1 1 d .
C16 C 0.8406(4) 0.1179(2) 0.94835(19) 0.0361(7) Uani 1 1 d .
H16A H 0.9120 0.1679 0.9753 0.054 Uiso 1 1 calc R
H16B H 0.8950 0.0577 0.9550 0.054 Uiso 1 1 calc R
H16C H 0.7576 0.1145 0.9780 0.054 Uiso 1 1 calc R
C8 C 1.3618(4) 0.2658(2) 0.9174(2) 0.0451(8) Uani 1 1 d .
H8A H 1.4685 0.2459 0.9407 0.068 Uiso 1 1 calc R
H8B H 1.3219 0.2885 0.9664 0.068 Uiso 1 1 calc R
H8C H 1.3566 0.3164 0.8742 0.068 Uiso 1 1 calc R
O1 O 1.0648(3) -0.05177(16) 0.79229(18) 0.0485(6) Uani 1 1 d .
C9 C 1.2784(4) 0.1043(3) 0.9412(2) 0.0458(8) Uani 1 1 d .
H9A H 1.2172 0.0501 0.9138 0.069 Uiso 1 1 calc R
H9B H 1.2406 0.1272 0.9908 0.069 Uiso 1 1 calc R
H9C H 1.3859 0.0854 0.9632 0.069 Uiso 1 1 calc R
N1 N 1.0136(3) 0.02654(16) 0.77065(16) 0.0272(5) Uani 1 1 d .
C13 C 0.6383(3) 0.11874(19) 0.70602(18) 0.0251(6) Uani 1 1 d .
C12 C 0.7030(3) 0.07061(19) 0.78658(18) 0.0242(6) Uani 1 1 d .
C6 C 1.2653(3) 0.1824(2) 0.87229(19) 0.0280(6) Uani 1 1 d .
C5 C 1.0962(3) 0.2158(2) 0.83928(18) 0.0250(6) Uani 1 1 d .
C7 C 1.3351(4) 0.1485(3) 0.7989(2) 0.0470(9) Uani 1 1 d .
H7A H 1.3289 0.1987 0.7551 0.071 Uiso 1 1 calc R
H7B H 1.2787 0.0934 0.7699 0.071 Uiso 1 1 calc R
H7C H 1.4427 0.1316 0.8244 0.071 Uiso 1 1 calc R
C14 C 0.6717(3) 0.21678(19) 0.72023(18) 0.0238(6) Uani 1 1 d .
C18 C 0.5298(3) 0.0774(2) 0.6254(2) 0.0354(7) Uani 1 1 d .
H18A H 0.5510 0.0102 0.6221 0.053 Uiso 1 1 calc R
H18B H 0.5433 0.1089 0.5721 0.053 Uiso 1 1 calc R
H18C H 0.4242 0.0861 0.6292 0.053 Uiso 1 1 calc R
C19 C 0.6148(4) 0.2930(2) 0.6538(2) 0.0364(7) Uani 1 1 d .
H19A H 0.5054 0.3036 0.6478 0.055 Uiso 1 1 calc R
H19B H 0.6301 0.2744 0.5963 0.055 Uiso 1 1 calc R
H19C H 0.6716 0.3510 0.6739 0.055 Uiso 1 1 calc R
C15 C 0.7913(3) 0.3216(2) 0.8564(2) 0.0323(7) Uani 1 1 d .
H15A H 0.6991 0.3485 0.8687 0.048 Uiso 1 1 calc R
H15B H 0.8299 0.3643 0.8181 0.048 Uiso 1 1 calc R
H15C H 0.8699 0.3126 0.9124 0.048 Uiso 1 1 calc R
C3 C 0.8605(4) 0.1022(2) 0.59552(18) 0.0302(6) Uani 1 1 d .
C10 C 0.7526(3) 0.22871(19) 0.81076(18) 0.0229(5) Uani 1 1 d .
C1 C 1.0159(4) 0.2372(2) 0.6535(2) 0.0341(7) Uani 1 1 d .
C17 C 0.6877(4) -0.0324(2) 0.8032(2) 0.0396(8) Uani 1 1 d .
H17A H 0.6005 -0.0426 0.8284 0.059 Uiso 1 1 calc R
H17B H 0.7816 -0.0551 0.8449 0.059 Uiso 1 1 calc R
H17C H 0.6712 -0.0668 0.7471 0.059 Uiso 1 1 calc R
C4 C 0.8471(4) 0.0026(2) 0.5612(2) 0.0418(8) Uani 1 1 d .
H4A H 0.8271 0.0033 0.4964 0.063 Uiso 1 1 calc R
H4B H 0.7625 -0.0290 0.5780 0.063 Uiso 1 1 calc R
H4C H 0.9429 -0.0310 0.5870 0.063 Uiso 1 1 calc R
H5B H 1.060(4) 0.220(2) 0.891(2) 0.031(8) Uiso 1 1 d .
H5A H 1.094(4) 0.283(3) 0.816(2) 0.045(10) Uiso 1 1 d .
H1A H 0.927(4) 0.274(2) 0.639(2) 0.025(8) Uiso 1 1 d .
H1B H 1.121(4) 0.269(2) 0.672(2) 0.040(9) Uiso 1 1 d .
H3 H 0.767(4) 0.145(2) 0.566(2) 0.043(10) Uiso 1 1 d .
H2 H 1.091(4) 0.106(2) 0.620(2) 0.036(9) Uiso 1 1 d .

loop_
_atom_site_aniso_label
_atom_site_aniso_U_11
_atom_site_aniso_U_22
_atom_site_aniso_U_33
_atom_site_aniso_U_23
_atom_site_aniso_U_13
_atom_site_aniso_U_12
W1 0.01884(5) 0.01893(6) 0.01616(5) -0.00097(4) 0.00623(4) 0.00111(4)
C11 0.0232(13) 0.0258(15) 0.0238(13) -0.0018(10) 0.0110(10) -0.0018(10)
C2 0.0360(16) 0.0427(19) 0.0193(13) 0.0020(12) 0.0143(12) -0.0017(13)
C16 0.0426(18) 0.046(2) 0.0220(14) 0.0021(12) 0.0130(13) -0.0046(14)
C8 0.0296(16) 0.048(2) 0.048(2) 0.0038(16) -0.0074(14) -0.0073(14)
O1 0.0553(15) 0.0229(13) 0.0653(17) 0.0049(11) 0.0119(13) 0.0137(10)
C9 0.0387(18) 0.046(2) 0.046(2) 0.0177(16) -0.0017(15) 0.0025(15)
N1 0.0288(12) 0.0219(13) 0.0313(13) -0.0007(9) 0.0087(10) 0.0065(10)
C13 0.0214(13) 0.0281(16) 0.0260(13) -0.0034(11) 0.0062(10) -0.0024(10)
C12 0.0242(13) 0.0220(15) 0.0289(14) -0.0023(10) 0.0117(11) -0.0038(10)
C6 0.0219(13) 0.0319(17) 0.0286(14) 0.0036(12) 0.0036(11) -0.0012(11)
C5 0.0224(13) 0.0311(17) 0.0208(13) -0.0004(11) 0.0046(10) 0.0007(11)
C7 0.0207(15) 0.071(3) 0.049(2) -0.0015(18) 0.0088(14) 0.0040(15)
C14 0.0197(12) 0.0237(15) 0.0276(14) -0.0020(10) 0.0056(10) 0.0036(10)
C18 0.0269(15) 0.041(2) 0.0341(16) -0.0109(13) 0.0012(12) -0.0043(13)
C19 0.0353(16) 0.0300(18) 0.0398(18) 0.0039(13) 0.0023(13) 0.0098(13)
C15 0.0328(15) 0.0294(17) 0.0366(16) -0.0113(12) 0.0127(13) -0.0005(12)
C3 0.0368(16) 0.0334(17) 0.0224(13) -0.0042(12) 0.0112(12) 0.0019(13)
C10 0.0213(13) 0.0231(15) 0.0269(14) -0.0040(10) 0.0109(10) 0.0016(10)
C1 0.0392(18) 0.0368(19) 0.0280(15) 0.0073(13) 0.0118(13) -0.0035(14)
C17 0.0479(19) 0.0284(18) 0.0445(19) 0.0034(13) 0.0157(15) -0.0112(14)
C4 0.048(2) 0.042(2) 0.0379(18) -0.0142(14) 0.0159(15) -0.0029(15)

loop_
_atom_type_symbol
_atom_type_description
_atom_type_scat_dispersion_real
_atom_type_scat_dispersion_imag
_atom_type_scat_source
C C 0.0033 0.0016 'International Tables Vol C Tables 4.2.6.8 and 6.1.1.4'
H H 0.0000 0.0000 'International Tables Vol C Tables 4.2.6.8 and 6.1.1.4'
N N 0.0061 0.0033 'International Tables Vol C Tables 4.2.6.8 and 6.1.1.4'
O O 0.0106 0.0060 'International Tables Vol C Tables 4.2.6.8 and 6.1.1.4'
W W -0.8490 6.8722 'International Tables Vol C Tables 4.2.6.8 and 6.1.1.4'

loop_
_geom_angle_atom_site_label_1
_geom_angle_atom_site_label_2
_geom_angle_atom_site_label_3
_geom_angle
N1 W1 C5 92.53(11)
N1 W1 C3 91.85(11)
C5 W1 C3 133.68(11)
N1 W1 C12 90.92(10)
C5 W1 C12 121.50(10)
C3 W1 C12 104.50(10)
N1 W1 C11 101.46(10)
C5 W1 C11 86.85(10)
C3 W1 C11 136.96(10)
C12 W1 C11 35.62(9)
N1 W1 C2 90.19(11)
C5 W1 C2 98.05(11)
C3 W1 C2 35.83(11)
C12 W1 C2 140.33(10)
C11 W1 C2 167.18(10)
N1 W1 C13 115.22(10)
C5 W1 C13 137.95(10)
C3 W1 C13 79.02(10)
C12 W1 C13 34.80(9)
C11 W1 C13 58.22(9)
C2 W1 C13 111.97(10)
N1 W1 C1 114.31(12)
C5 W1 C1 74.33(11)
C3 W1 C1 61.99(11)
C12 W1 C1 150.62(11)
C11 W1 C1 139.81(11)
C2 W1 C1 33.58(11)
C13 W1 C1 116.33(11)
N1 W1 C10 135.72(10)
C5 W1 C10 80.74(9)
C3 W1 C10 124.11(10)
C12 W1 C10 58.13(9)
C11 W1 C10 34.93(9)
C2 W1 C10 134.02(10)
C13 W1 C10 57.26(9)
C1 W1 C10 105.87(11)
N1 W1 C14 148.25(10)
C5 W1 C14 108.68(10)
C3 W1 C14 90.13(10)
C12 W1 C14 58.02(9)
C11 W1 C14 58.00(9)
C2 W1 C14 109.18(10)
C13 W1 C14 34.59(9)
C1 W1 C14 94.47(11)
C10 W1 C14 34.21(9)
C10 C11 C12 107.7(2)
C10 C11 C16 126.9(2)
C12 C11 C16 124.9(3)
C10 C11 W1 75.31(15)
C12 C11 W1 72.12(15)
C16 C11 W1 124.96(19)
C1 C2 C3 119.3(3)
C1 C2 W1 75.43(17)
C3 C2 W1 69.64(15)
O1 N1 W1 170.5(2)
C12 C13 C14 108.2(2)
C12 C13 C18 125.7(3)
C14 C13 C18 125.3(3)
C12 C13 W1 70.21(15)
C14 C13 W1 73.62(15)
C18 C13 W1 130.3(2)
C13 C12 C11 108.1(2)
C13 C12 C17 126.2(3)
C11 C12 C17 125.5(3)
C13 C12 W1 74.99(15)
C11 C12 W1 72.26(15)
C17 C12 W1 122.5(2)
C7 C6 C9 109.1(3)
C7 C6 C8 107.1(3)
C9 C6 C8 108.0(3)
C7 C6 C5 114.3(2)
C9 C6 C5 110.2(2)
C8 C6 C5 107.9(2)
C6 C5 W1 123.4(2)
C10 C14 C13 107.6(2)
C10 C14 C19 126.6(3)
C13 C14 C19 125.4(3)
C10 C14 W1 72.46(14)
C13 C14 W1 71.80(15)
C19 C14 W1 126.6(2)
C2 C3 C4 120.4(3)
C2 C3 W1 74.53(16)
C4 C3 W1 121.1(2)
C14 C10 C11 108.3(2)
C14 C10 C15 125.0(3)
C11 C10 C15 126.4(2)
C14 C10 W1 73.33(14)
C11 C10 W1 69.75(14)
C15 C10 W1 127.85(18)
C2 C1 W1 70.99(17)

loop_
_geom_bond_atom_site_label_1
_geom_bond_atom_site_label_2
_geom_bond_distance
W1 N1 1.764(2)
W1 C5 2.257(3)
W1 C3 2.282(3)
W1 C12 2.337(3)
W1 C11 2.339(3)
W1 C2 2.346(3)
W1 C13 2.399(3)
W1 C1 2.401(3)
W1 C10 2.412(2)
W1 C14 2.423(3)
C11 C10 1.428(4)
C11 C12 1.430(4)
C11 C16 1.498(4)
C2 C1 1.372(5)
C2 C3 1.425(4)
C8 C6 1.533(4)
O1 N1 1.221(3)
C9 C6 1.531(4)
C13 C12 1.418(4)
C13 C14 1.434(4)
C13 C18 1.500(4)
C12 C17 1.503(4)
C6 C7 1.524(4)
C6 C5 1.556(4)
C14 C10 1.422(4)
C14 C19 1.497(4)
C15 C10 1.500(4)
C3 C4 1.509(4)

loop_
_geom_torsion_atom_site_label_1
_geom_torsion_atom_site_label_2
_geom_torsion_atom_site_label_3
_geom_torsion_atom_site_label_4
_geom_torsion
N1 W1 C11 C10 170.25(16)
C5 W1 C11 C10 78.29(16)
C3 W1 C11 C10 -84.4(2)
C12 W1 C11 C10 -114.5(2)
C2 W1 C11 C10 -34.7(5)
C13 W1 C11 C10 -77.06(17)
C1 W1 C11 C10 17.3(2)
C14 W1 C11 C10 -36.07(15)
N1 W1 C11 C12 -75.24(17)
C5 W1 C11 C12 -167.19(17)
C3 W1 C11 C12 30.2(2)
C2 W1 C11 C12 79.8(5)
C13 W1 C11 C12 37.46(16)
C1 W1 C11 C12 131.77(19)
C10 W1 C11 C12 114.5(2)
C14 W1 C11 C12 78.45(17)
N1 W1 C11 C16 45.3(3)
C5 W1 C11 C16 -46.7(2)
C3 W1 C11 C16 150.7(2)
C12 W1 C11 C16 120.5(3)
C2 W1 C11 C16 -159.7(4)
C13 W1 C11 C16 158.0(3)
C1 W1 C11 C16 -107.7(3)
C10 W1 C11 C16 -125.0(3)
C14 W1 C11 C16 -161.1(3)
N1 W1 C2 C1 -137.7(2)
C5 W1 C2 C1 -45.1(2)
C3 W1 C2 C1 129.4(3)
C12 W1 C2 C1 130.7(2)
C11 W1 C2 C1 66.8(5)
C13 W1 C2 C1 104.9(2)
C10 W1 C2 C1 39.8(3)
C14 W1 C2 C1 68.0(2)
N1 W1 C2 C3 92.9(2)
C5 W1 C2 C3 -174.52(19)
C12 W1 C2 C3 1.2(3)
C11 W1 C2 C3 -62.7(5)
C13 W1 C2 C3 -24.6(2)
C1 W1 C2 C3 -129.4(3)
C10 W1 C2 C3 -89.6(2)
C14 W1 C2 C3 -61.5(2)
C5 W1 N1 O1 123.4(14)
C3 W1 N1 O1 -102.7(14)
C12 W1 N1 O1 1.8(14)
C11 W1 N1 O1 36.1(14)
C2 W1 N1 O1 -138.5(14)
C13 W1 N1 O1 -24.0(14)
C1 W1 N1 O1 -162.6(14)
C10 W1 N1 O1 44.1(14)
C14 W1 N1 O1 -9.5(15)
N1 W1 C13 C12 49.72(19)
C5 W1 C13 C12 -76.8(2)
C3 W1 C13 C12 136.56(18)
C11 W1 C13 C12 -38.36(15)
C2 W1 C13 C12 150.91(16)
C1 W1 C13 C12 -172.47(16)
C10 W1 C13 C12 -79.93(17)
C14 W1 C13 C12 -116.8(2)
N1 W1 C13 C14 166.57(16)
C5 W1 C13 C14 40.0(2)
C3 W1 C13 C14 -106.59(17)
C12 W1 C13 C14 116.8(2)
C11 W1 C13 C14 78.49(17)
C2 W1 C13 C14 -92.24(17)
C1 W1 C13 C14 -55.63(19)
C10 W1 C13 C14 36.92(15)
N1 W1 C13 C18 -70.8(3)
C5 W1 C13 C18 162.7(2)
C3 W1 C13 C18 16.1(3)
C12 W1 C13 C18 -120.5(3)
C11 W1 C13 C18 -158.8(3)
C2 W1 C13 C18 30.4(3)
C1 W1 C13 C18 67.0(3)
C10 W1 C13 C18 159.6(3)
C14 W1 C13 C18 122.7(3)
C14 C13 C12 C11 0.9(3)
C18 C13 C12 C11 -168.8(3)
W1 C13 C12 C11 65.20(18)
C14 C13 C12 C17 176.2(3)
C18 C13 C12 C17 6.4(5)
W1 C13 C12 C17 -119.5(3)
C14 C13 C12 W1 -64.29(19)
C18 C13 C12 W1 126.0(3)
C10 C11 C12 C13 0.5(3)
C16 C11 C12 C13 172.4(3)
W1 C11 C12 C13 -67.00(18)
C10 C11 C12 C17 -174.8(3)
C16 C11 C12 C17 -2.9(4)
W1 C11 C12 C17 117.7(3)
C10 C11 C12 W1 67.50(18)
C16 C11 C12 W1 -120.6(3)
N1 W1 C12 C13 -136.35(17)
C5 W1 C12 C13 130.11(16)
C3 W1 C12 C13 -44.20(18)
C11 W1 C12 C13 115.1(2)
C2 W1 C12 C13 -44.9(2)
C1 W1 C12 C13 13.8(3)
C10 W1 C12 C13 77.22(17)
C14 W1 C12 C13 36.66(15)
N1 W1 C12 C11 108.59(17)
C5 W1 C12 C11 15.0(2)
C3 W1 C12 C11 -159.26(16)
C2 W1 C12 C11 -160.00(18)
C13 W1 C12 C11 -115.1(2)
C1 W1 C12 C11 -101.2(2)
C10 W1 C12 C11 -37.84(15)
C14 W1 C12 C11 -78.40(17)
N1 W1 C12 C17 -12.7(2)
C5 W1 C12 C17 -106.3(2)
C3 W1 C12 C17 79.4(2)
C11 W1 C12 C17 -121.3(3)
C2 W1 C12 C17 78.7(3)
C13 W1 C12 C17 123.6(3)
C1 W1 C12 C17 137.5(3)
C10 W1 C12 C17 -159.2(3)
C14 W1 C12 C17 160.3(3)
C7 C6 C5 W1 47.8(3)
C9 C6 C5 W1 -75.4(3)
C8 C6 C5 W1 166.9(2)
N1 W1 C5 C6 22.3(2)
C3 W1 C5 C6 -72.7(3)
C12 W1 C5 C6 114.9(2)
C11 W1 C5 C6 123.6(2)
C2 W1 C5 C6 -68.3(2)
C13 W1 C5 C6 155.61(19)
C1 W1 C5 C6 -92.3(2)
C10 W1 C5 C6 158.3(2)
C14 W1 C5 C6 178.3(2)
C12 C13 C14 C10 -2.0(3)
C18 C13 C14 C10 167.8(3)
W1 C13 C14 C10 -64.05(18)
C12 C13 C14 C19 -175.5(3)
C18 C13 C14 C19 -5.7(4)
W1 C13 C14 C19 122.4(3)
C12 C13 C14 W1 62.09(19)
C18 C13 C14 W1 -128.1(3)
N1 W1 C14 C10 92.5(2)
C5 W1 C14 C10 -36.93(18)
C3 W1 C14 C10 -173.79(17)
C12 W1 C14 C10 79.12(17)
C11 W1 C14 C10 36.84(15)
C2 W1 C14 C10 -142.84(16)
C13 W1 C14 C10 116.0(2)
C1 W1 C14 C10 -111.89(17)
N1 W1 C14 C13 -23.5(3)
C5 W1 C14 C13 -152.94(16)
C3 W1 C14 C13 70.19(17)
C12 W1 C14 C13 -36.90(15)
C11 W1 C14 C13 -79.17(17)
C2 W1 C14 C13 101.14(17)
C1 W1 C14 C13 132.10(17)
C10 W1 C14 C13 -116.0(2)
N1 W1 C14 C19 -144.5(2)
C5 W1 C14 C19 86.1(3)
C3 W1 C14 C19 -50.8(2)
C12 W1 C14 C19 -157.9(3)
C11 W1 C14 C19 159.8(3)
C2 W1 C14 C19 -19.8(3)
C13 W1 C14 C19 -121.0(3)
C1 W1 C14 C19 11.1(3)
C10 W1 C14 C19 123.0(3)
C1 C2 C3 C4 -176.3(3)
W1 C2 C3 C4 -117.3(3)
C1 C2 C3 W1 -59.0(3)
N1 W1 C3 C2 -87.8(2)
C5 W1 C3 C2 7.5(3)
C12 W1 C3 C2 -179.20(18)
C11 W1 C3 C2 163.21(18)
C13 W1 C3 C2 156.9(2)
C1 W1 C3 C2 28.93(19)
C10 W1 C3 C2 119.72(19)
C14 W1 C3 C2 123.93(19)
N1 W1 C3 C4 28.8(3)
C5 W1 C3 C4 124.1(2)
C12 W1 C3 C4 -62.7(3)
C11 W1 C3 C4 -80.2(3)
C2 W1 C3 C4 116.5(3)
C13 W1 C3 C4 -86.6(3)
C1 W1 C3 C4 145.5(3)
C10 W1 C3 C4 -123.7(2)
C14 W1 C3 C4 -119.5(3)
C13 C14 C10 C11 2.3(3)
C19 C14 C10 C11 175.7(3)
W1 C14 C10 C11 -61.35(18)
C13 C14 C10 C15 -171.5(2)
C19 C14 C10 C15 2.0(4)
W1 C14 C10 C15 124.9(3)
C13 C14 C10 W1 63.62(18)
C19 C14 C10 W1 -122.9(3)
C12 C11 C10 C14 -1.7(3)
C16 C11 C10 C14 -173.4(3)
W1 C11 C10 C14 63.64(18)
C12 C11 C10 C15 171.9(2)
C16 C11 C10 C15 0.2(4)
W1 C11 C10 C15 -122.7(3)
C12 C11 C10 W1 -65.36(18)
C16 C11 C10 W1 122.9(3)
N1 W1 C10 C14 -131.14(18)
C5 W1 C10 C14 144.78(17)
C3 W1 C10 C14 7.5(2)
C12 W1 C10 C14 -78.77(17)
C11 W1 C10 C14 -117.4(2)
C2 W1 C10 C14 52.5(2)
C13 W1 C10 C14 -37.34(15)
C1 W1 C10 C14 74.10(18)
N1 W1 C10 C11 -13.8(2)
C5 W1 C10 C11 -97.84(17)
C3 W1 C10 C11 124.88(17)
C12 W1 C10 C11 38.61(15)
C2 W1 C10 C11 169.88(16)
C13 W1 C10 C11 80.04(17)
C1 W1 C10 C11 -168.52(16)
C14 W1 C10 C11 117.4(2)
N1 W1 C10 C15 107.2(3)
C5 W1 C10 C15 23.1(2)
C3 W1 C10 C15 -114.2(3)
C12 W1 C10 C15 159.5(3)
C11 W1 C10 C15 120.9(3)
C2 W1 C10 C15 -69.2(3)
C13 W1 C10 C15 -159.0(3)
C1 W1 C10 C15 -47.6(3)
C14 W1 C10 C15 -121.7(3)
C3 C2 C1 W1 56.1(2)
N1 W1 C1 C2 47.7(2)
C5 W1 C1 C2 133.3(2)
C3 W1 C1 C2 -30.80(19)
C12 W1 C1 C2 -99.3(3)
C11 W1 C1 C2 -161.58(18)
C13 W1 C1 C2 -90.5(2)
C10 W1 C1 C2 -151.41(19)
C14 W1 C1 C2 -118.6(2)
